data_7043929
loop_
_publ_author_name
'Andro\<s Dubraja, Lidija'
'Juric, Marijana'
'Tori\'c, Filip'
'Paji\'c, Damir'

_publ_section_title
;
 Influence of the metal centres on the exchange interaction in
 heterometallic complexes with oxalate-bridged cations
;
_journal_name_full 'Dalton Trans.'
_journal_paper_doi 10.1039/C7DT02522J
_journal_year 2017
_chemical_formula_sum 'C39 H26 Cr N6 O12 Zn'
_chemical_formula_weight 912.05
_space_group_crystal_system triclinic
_space_group_IT_number 2
_space_group_name_Hall '-P 1'
_space_group_name_H-M_alt 'P -1'
_symmetry_space_group_name_Hall '-P 1'
_symmetry_space_group_name_H-M 'P -1'
_atom_sites_solution_hydrogens mixed
_audit_creation_method SHELXL-2017/1
_audit_update_record
;
2017-07-30 deposited with the CCDC.
2017-08-07 downloaded from the CCDC.
;
_cell_angle_alpha 64.436(5)
_cell_angle_beta 84.222(5)
_cell_angle_gamma 81.314(5)
_cell_formula_units_Z 2
_cell_length_a 11.415(5)
_cell_length_b 13.771(5)
_cell_length_c 13.822(5)
_cell_measurement_reflns_used 7903
_cell_measurement_temperature 293(2)
_cell_measurement_theta_max 75.93
_cell_measurement_theta_min 3.55
_cell_volume 1936.0(13)
_computing_cell_refinement
;
        CrysAlisPro, Agilent Technologies,
        Version 1.171.36.20 (release 27-06-2012 CrysAlis171 .NET)
        (compiled Jul 11 2012,15:38:31)
;
_computing_data_collection
;
        CrysAlisPro, Agilent Technologies,
        Version 1.171.36.20 (release 27-06-2012 CrysAlis171 .NET)
        (compiled Jul 11 2012,15:38:31)
;
_computing_data_reduction
;
        CrysAlisPro, Agilent Technologies,
        Version 1.171.36.20 (release 27-06-2012 CrysAlis171 .NET)
        (compiled Jul 11 2012,15:38:31)
;
_computing_molecular_graphics 'Ortep-3 for Windows (Farrugia, 2012)'
_computing_publication_material 'WinGX publication routines (Farrugia, 2012)'
_computing_structure_refinement 'SHELXL-2017/1 (Sheldrick, 2017)'
_computing_structure_solution 'SIR92 (Altomare, 1994)'
_diffrn_ambient_temperature 293(2)
_diffrn_measured_fraction_theta_full 0.991
_diffrn_measured_fraction_theta_max 0.978
_diffrn_measurement_device_type 'Xcalibur, Ruby, Nova'
_diffrn_radiation_probe x-ray
_diffrn_radiation_type CuK\a
_diffrn_radiation_wavelength 1.54179
_diffrn_reflns_av_R_equivalents 0.0341
_diffrn_reflns_av_unetI/netI 0.0342
_diffrn_reflns_Laue_measured_fraction_full 0.991
_diffrn_reflns_Laue_measured_fraction_max 0.978
_diffrn_reflns_limit_h_max 14
_diffrn_reflns_limit_h_min -13
_diffrn_reflns_limit_k_max 10
_diffrn_reflns_limit_k_min -17
_diffrn_reflns_limit_l_max 16
_diffrn_reflns_limit_l_min -17
_diffrn_reflns_number 19567
_diffrn_reflns_point_group_measured_fraction_full 0.991
_diffrn_reflns_point_group_measured_fraction_max 0.978
_diffrn_reflns_theta_full 67.680
_diffrn_reflns_theta_max 75.926
_diffrn_reflns_theta_min 3.547
_exptl_absorpt_coefficient_mu 3.717
_exptl_absorpt_correction_T_max 1
_exptl_absorpt_correction_T_min 0.92213
_exptl_absorpt_correction_type multi-scan
_exptl_absorpt_process_details
;
        CrysAlisPro, Oxford Diffraction Ltd.,
        Version 1.171.33.55 (release 05-01-2010 CrysAlis171 .NET)
        (compiled Jan  5 2010,16:28:46)
        Empirical absorption correction using spherical harmonics,
 implemented in SCALE3 ABSPACK scaling algorithm.
;
_exptl_crystal_colour pink
_exptl_crystal_density_diffrn 1.565
_exptl_crystal_density_method 'not measured'
_exptl_crystal_description prism
_exptl_crystal_F_000 928
_exptl_crystal_preparation 'Magnetic properties'
_exptl_crystal_size_max 0.150
_exptl_crystal_size_mid 0.100
_exptl_crystal_size_min 0.050
_refine_diff_density_max 1.028
_refine_diff_density_min -0.659
_refine_diff_density_rms 0.084
_refine_ls_extinction_method none
_refine_ls_goodness_of_fit_ref 1.021
_refine_ls_hydrogen_treatment mixed
_refine_ls_matrix_type full
_refine_ls_number_parameters 565
_refine_ls_number_reflns 7904
_refine_ls_number_restraints 3
_refine_ls_restrained_S_all 1.021
_refine_ls_R_factor_all 0.0606
_refine_ls_R_factor_gt 0.0576
_refine_ls_shift/su_max 0.006
_refine_ls_shift/su_mean 0.000
_refine_ls_structure_factor_coef Fsqd
_refine_ls_weighting_details 'w=1/[\s^2^(Fo^2^)+(0.1325P)^2^+0.1720P] where P=(Fo^2^+2Fc^2^)/3'
_refine_ls_weighting_scheme calc
_refine_ls_wR_factor_gt 0.1699
_refine_ls_wR_factor_ref 0.1776
_reflns_Friedel_coverage 0.000
_reflns_number_gt 7159
_reflns_number_total 7904
_reflns_threshold_expression 'I > 2\s(I)'
_cod_data_source_file c7dt02522j2.cif
_cod_data_source_block Zn2Cr2_(5)
_cod_database_code 7043929
_shelx_shelxl_version_number 2017/1
_shelx_space_group_comment
;
The symmetry employed for this shelxl refinement is uniquely defined
by the following loop, which should always be used as a source of
symmetry information in preference to the above space-group names.
They are only intended as comments.
;
_shelx_estimated_absorpt_t_min 0.606
_shelx_estimated_absorpt_t_max 0.836

loop_
_space_group_symop_operation_xyz
'x, y, z'
'-x, -y, -z'

loop_
_atom_site_label
_atom_site_type_symbol
_atom_site_fract_x
_atom_site_fract_y
_atom_site_fract_z
_atom_site_U_iso_or_equiv
_atom_site_adp_type
_atom_site_occupancy
_atom_site_site_symmetry_order
_atom_site_calc_flag
_atom_site_refinement_flags_posn
_atom_site_refinement_flags_adp
_atom_site_refinement_flags_occupancy
C22 C 0.6464(4) 0.5777(3) 0.7555(3) 0.0845(11) Uani 1 1 d . . .
H22 H 0.718404 0.597106 0.719331 0.101 Uiso 1 1 calc R U .
C21 C 0.6463(6) 0.4822(4) 0.8510(4) 0.1116(19) Uani 1 1 d . . .
H21 H 0.717257 0.439296 0.876925 0.134 Uiso 1 1 calc R U .
C20 C 0.5454(7) 0.4537(3) 0.9037(3) 0.115(2) Uani 1 1 d . . .
H20 H 0.546239 0.390974 0.967372 0.138 Uiso 1 1 calc R U .
C19 C 0.4342(5) 0.5170(3) 0.8652(3) 0.0892(13) Uani 1 1 d . . .
C18 C 0.3238(8) 0.4907(4) 0.9149(4) 0.122(2) Uani 1 1 d . . .
H18 H 0.319216 0.426530 0.976566 0.146 Uiso 1 1 calc R U .
C17 C 0.2226(7) 0.5571(6) 0.8748(5) 0.121(2) Uani 1 1 d . . .
H17 H 0.150010 0.538235 0.909914 0.146 Uiso 1 1 calc R U .
C16 C 0.2266(4) 0.6561(4) 0.7789(3) 0.0888(11) Uani 1 1 d . . .
C15 C 0.1259(4) 0.7309(6) 0.7324(5) 0.116(2) Uani 1 1 d . . .
H15 H 0.051198 0.718390 0.765532 0.140 Uiso 1 1 calc R U .
C14 C 0.1385(4) 0.8196(5) 0.6411(5) 0.1065(16) Uani 1 1 d . . .
H14 H 0.072971 0.869508 0.611239 0.128 Uiso 1 1 calc R U .
C13 C 0.2507(3) 0.8365(4) 0.5908(4) 0.0824(9) Uani 1 1 d . . .
H13 H 0.257687 0.897421 0.526334 0.099 Uiso 1 1 calc R U .
C24 C 0.3366(3) 0.6807(3) 0.7256(2) 0.0647(7) Uani 1 1 d . . .
C23 C 0.4422(3) 0.6120(2) 0.7695(2) 0.0655(7) Uani 1 1 d . . .
C10 C 0.4138(4) 0.6688(3) 0.4464(3) 0.0756(9) Uani 1 1 d . . .
H10 H 0.340886 0.688609 0.473661 0.091 Uiso 1 1 calc R U .
C9 C 0.4167(6) 0.6139(3) 0.3815(4) 0.0959(14) Uani 1 1 d . . .
H9 H 0.347084 0.596492 0.366474 0.115 Uiso 1 1 calc R U .
C8 C 0.5230(6) 0.5864(3) 0.3407(4) 0.1034(17) Uani 1 1 d . . .
H8 H 0.526024 0.549901 0.297289 0.124 Uiso 1 1 calc R U .
C7 C 0.6274(5) 0.6120(3) 0.3628(3) 0.0904(13) Uani 1 1 d . . .
C6 C 0.7424(8) 0.5905(5) 0.3194(5) 0.127(2) Uani 1 1 d . . .
H6 H 0.749760 0.556063 0.273811 0.152 Uiso 1 1 calc R U .
C5 C 0.8395(7) 0.6186(6) 0.3426(6) 0.133(2) Uani 1 1 d . . .
H5 H 0.913130 0.601761 0.314448 0.159 Uiso 1 1 calc R U .
C4 C 0.8315(5) 0.6739(5) 0.4100(4) 0.1007(14) Uani 1 1 d . . .
C3 C 0.9297(5) 0.7128(7) 0.4309(6) 0.136(2) Uani 1 1 d . . .
H3 H 1.005429 0.697208 0.405462 0.163 Uiso 1 1 calc R U .
C2 C 0.9127(5) 0.7722(7) 0.4877(6) 0.124(2) Uani 1 1 d . . .
H2 H 0.976560 0.799409 0.500108 0.149 Uiso 1 1 calc R U .
C1 C 0.7993(4) 0.7934(4) 0.5285(4) 0.0932(12) Uani 1 1 d . . .
H1 H 0.789537 0.833642 0.568788 0.112 Uiso 1 1 calc R U .
C12 C 0.7219(3) 0.6987(3) 0.4521(3) 0.0703(7) Uani 1 1 d . . .
C11 C 0.6169(3) 0.6667(2) 0.4298(2) 0.0657(7) Uani 1 1 d . . .
C34 C 0.8659(3) 0.9199(3) 0.1146(3) 0.0709(7) Uani 1 1 d . . .
H34 H 0.946034 0.925809 0.096409 0.085 Uiso 1 1 calc R U .
C33 C 0.8155(4) 0.9405(3) 0.2017(3) 0.0826(10) Uani 1 1 d . . .
H33 H 0.861688 0.962271 0.238788 0.099 Uiso 1 1 calc R U .
C32 C 0.7009(4) 0.9290(3) 0.2321(2) 0.0761(9) Uani 1 1 d . . .
H32 H 0.668480 0.940698 0.291120 0.091 Uiso 1 1 calc R U .
C31 C 0.6298(3) 0.8988(2) 0.1736(2) 0.0618(7) Uani 1 1 d . . .
C30 C 0.5061(3) 0.8883(2) 0.1969(2) 0.0684(8) Uani 1 1 d . . .
H30 H 0.469359 0.897595 0.255982 0.082 Uiso 1 1 calc R U .
C29 C 0.4421(3) 0.8652(2) 0.1343(3) 0.0683(8) Uani 1 1 d . . .
H29 H 0.362002 0.858177 0.151507 0.082 Uiso 1 1 calc R U .
C28 C 0.4957(2) 0.8511(2) 0.0405(2) 0.0575(6) Uani 1 1 d . . .
C27 C 0.4336(3) 0.8329(2) -0.0315(3) 0.0667(7) Uani 1 1 d . . .
H27 H 0.352976 0.826169 -0.019394 0.080 Uiso 1 1 calc R U .
C26 C 0.4921(3) 0.8251(2) -0.1194(3) 0.0657(7) Uani 1 1 d . . .
H26 H 0.451357 0.812968 -0.167409 0.079 Uiso 1 1 calc R U .
C25 C 0.6132(3) 0.8353(2) -0.1374(2) 0.0585(6) Uani 1 1 d . . .
H25 H 0.652123 0.829958 -0.197621 0.070 Uiso 1 1 calc R U .
C36 C 0.6167(2) 0.86063(18) 0.0178(2) 0.0501(5) Uani 1 1 d . . .
C35 C 0.6849(2) 0.88331(18) 0.0855(2) 0.0529(5) Uani 1 1 d . . .
C37 C 0.5230(3) 0.9903(2) 0.55517(19) 0.0527(5) Uani 1 1 d . . .
C40 C 1.0748(3) 0.7698(3) -0.0039(3) 0.0696(7) Uani 1 1 d . . .
C41 C 0.9944(3) 0.6777(3) 0.0348(3) 0.0717(8) Uani 1 1 d . . .
C38 C 0.8650(3) 0.9574(3) -0.3019(2) 0.0629(6) Uani 1 1 d . . .
C39 C 0.8370(3) 1.0535(2) -0.2700(3) 0.0632(7) Uani 1 1 d . . .
N4 N 0.5474(3) 0.64113(18) 0.7153(2) 0.0627(6) Uani 1 1 d . . .
N3 N 0.3483(2) 0.7693(2) 0.6312(2) 0.0618(5) Uani 1 1 d . . .
N2 N 0.5114(3) 0.69374(17) 0.47066(19) 0.0602(5) Uani 1 1 d . . .
N1 N 0.7054(3) 0.7579(2) 0.5112(2) 0.0667(6) Uani 1 1 d . . .
N6 N 0.8021(2) 0.89218(18) 0.05762(18) 0.0555(5) Uani 1 1 d . . .
N5 N 0.67415(19) 0.85252(17) -0.07052(18) 0.0506(4) Uani 1 1 d . . .
O1 O 0.5540(2) 0.89477(14) 0.61836(15) 0.0612(5) Uani 1 1 d . . .
O2 O 0.4759(2) 0.92775(15) 0.42833(15) 0.0625(5) Uani 1 1 d . . .
O7 O 1.02177(18) 0.86413(18) -0.06144(19) 0.0660(5) Uani 1 1 d . . .
O10 O 0.88756(18) 0.71118(16) 0.00173(19) 0.0638(5) Uani 1 1 d . . .
O9 O 1.0324(3) 0.5866(2) 0.0884(4) 0.1164(13) Uani 1 1 d . . .
O8 O 1.1759(2) 0.7512(3) 0.0219(3) 0.1059(11) Uani 1 1 d . . .
O3 O 0.87473(19) 0.86375(17) -0.22040(17) 0.0629(5) Uani 1 1 d . . .
O6 O 0.8311(2) 1.02500(16) -0.16779(17) 0.0630(5) Uani 1 1 d . . .
O4 O 0.8753(3) 0.9714(3) -0.3947(2) 0.0864(7) Uani 1 1 d . . .
O5 O 0.8254(3) 1.1463(2) -0.3377(2) 0.0903(8) Uani 1 1 d . . .
O12A O 0.8498(9) 0.6316(6) 0.8272(10) 0.188(4) Uani 0.7 1 d . . P
O12B O 0.890(4) 0.500(3) 0.660(4) 0.59(6) Uani 0.3 1 d . . P
Cr1 Cr 0.85364(3) 0.86790(3) -0.08011(3) 0.05081(15) Uani 1 1 d . . .
Zn1 Zn 0.52513(3) 0.78116(2) 0.56395(3) 0.05477(14) Uani 1 1 d . . .
O11 O 0.1631(6) 0.6972(6) 0.2517(5) 0.1507(18) Uani 1 1 d D . .
H11B H 0.174(9) 0.695(10) 0.190(5) 0.226 Uiso 1 1 d D U .
H11A H 0.222(7) 0.720(9) 0.268(8) 0.226 Uiso 1 1 d D U .

loop_
_atom_site_aniso_label
_atom_site_aniso_U_11
_atom_site_aniso_U_22
_atom_site_aniso_U_33
_atom_site_aniso_U_23
_atom_site_aniso_U_13
_atom_site_aniso_U_12
C22 0.106(3) 0.0652(18) 0.077(2) -0.0315(16) -0.028(2) 0.0261(18)
C21 0.178(5) 0.070(2) 0.074(3) -0.031(2) -0.044(3) 0.050(3)
C20 0.222(7) 0.0489(17) 0.058(2) -0.0141(15) -0.023(3) 0.013(3)
C19 0.167(4) 0.0514(15) 0.0518(16) -0.0231(13) 0.005(2) -0.023(2)
C18 0.223(7) 0.085(3) 0.065(2) -0.032(2) 0.040(3) -0.071(4)
C17 0.166(6) 0.137(5) 0.086(3) -0.061(3) 0.058(4) -0.087(5)
C16 0.101(3) 0.107(3) 0.081(2) -0.059(2) 0.027(2) -0.040(2)
C15 0.078(3) 0.179(6) 0.129(5) -0.103(5) 0.028(3) -0.028(3)
C14 0.071(2) 0.148(5) 0.121(4) -0.084(4) -0.004(2) 0.010(3)
C13 0.074(2) 0.088(2) 0.085(2) -0.041(2) -0.0113(17) 0.0106(17)
C24 0.0847(19) 0.0616(14) 0.0571(14) -0.0340(12) 0.0098(13) -0.0169(13)
C23 0.105(2) 0.0455(12) 0.0503(13) -0.0245(11) 0.0033(14) -0.0123(13)
C10 0.100(2) 0.0523(14) 0.0728(19) -0.0190(14) -0.0187(17) -0.0181(15)
C9 0.145(4) 0.0641(19) 0.088(3) -0.0306(19) -0.034(3) -0.027(2)
C8 0.188(6) 0.0576(18) 0.083(2) -0.0398(18) -0.032(3) -0.018(2)
C7 0.150(4) 0.0558(16) 0.072(2) -0.0374(16) -0.007(2) 0.004(2)
C6 0.187(7) 0.105(4) 0.106(4) -0.074(3) 0.007(4) 0.016(4)
C5 0.138(5) 0.150(5) 0.122(5) -0.087(4) 0.022(4) 0.022(4)
C4 0.098(3) 0.111(3) 0.092(3) -0.051(3) 0.016(2) 0.002(2)
C3 0.085(3) 0.203(8) 0.131(5) -0.089(5) 0.017(3) -0.007(4)
C2 0.076(3) 0.180(6) 0.130(5) -0.077(5) 0.010(3) -0.032(3)
C1 0.087(2) 0.116(3) 0.094(3) -0.056(3) 0.003(2) -0.031(2)
C12 0.084(2) 0.0644(16) 0.0642(17) -0.0326(14) 0.0018(14) -0.0007(14)
C11 0.101(2) 0.0435(11) 0.0539(14) -0.0222(11) -0.0056(14) -0.0058(12)
C34 0.0830(19) 0.0749(18) 0.0610(16) -0.0308(14) 0.0010(14) -0.0244(15)
C33 0.110(3) 0.088(2) 0.0588(17) -0.0352(17) 0.0017(17) -0.028(2)
C32 0.114(3) 0.0652(16) 0.0484(14) -0.0253(13) 0.0071(15) -0.0128(17)
C31 0.0818(18) 0.0460(12) 0.0449(12) -0.0113(10) 0.0087(12) -0.0027(11)
C30 0.0825(19) 0.0533(13) 0.0543(14) -0.0152(12) 0.0198(14) -0.0026(13)
C29 0.0627(15) 0.0506(13) 0.0679(17) -0.0096(12) 0.0221(13) -0.0018(11)
C28 0.0564(13) 0.0401(10) 0.0616(15) -0.0105(10) 0.0076(11) -0.0044(9)
C27 0.0542(13) 0.0518(13) 0.0807(19) -0.0159(13) 0.0013(13) -0.0082(11)
C26 0.0634(15) 0.0579(14) 0.0742(18) -0.0239(13) -0.0097(13) -0.0108(12)
C25 0.0631(14) 0.0548(13) 0.0572(14) -0.0237(11) -0.0009(11) -0.0070(11)
C36 0.0533(12) 0.0397(10) 0.0477(11) -0.0115(9) 0.0047(9) -0.0038(8)
C35 0.0642(13) 0.0408(10) 0.0449(11) -0.0121(9) 0.0043(10) -0.0040(9)
C37 0.0735(15) 0.0458(11) 0.0412(11) -0.0209(9) 0.0047(10) -0.0115(10)
C40 0.0580(15) 0.0695(17) 0.0764(19) -0.0277(15) -0.0055(13) -0.0017(13)
C41 0.0635(16) 0.0631(16) 0.080(2) -0.0237(15) -0.0015(14) -0.0039(13)
C38 0.0539(13) 0.0739(17) 0.0563(14) -0.0265(13) 0.0076(11) -0.0039(12)
C39 0.0585(14) 0.0555(14) 0.0633(16) -0.0163(12) 0.0068(12) -0.0047(11)
N4 0.0860(16) 0.0435(10) 0.0560(12) -0.0211(9) -0.0089(11) 0.0038(10)
N3 0.0655(13) 0.0585(12) 0.0597(13) -0.0260(10) -0.0009(10) -0.0006(10)
N2 0.0863(16) 0.0403(9) 0.0560(12) -0.0203(9) -0.0077(11) -0.0105(10)
N1 0.0712(14) 0.0698(14) 0.0678(14) -0.0374(12) 0.0029(11) -0.0122(11)
N6 0.0617(12) 0.0534(11) 0.0476(10) -0.0176(9) 0.0024(9) -0.0110(9)
N5 0.0502(10) 0.0471(9) 0.0508(10) -0.0187(8) 0.0034(8) -0.0047(8)
O1 0.0944(14) 0.0434(8) 0.0471(9) -0.0198(7) -0.0100(9) -0.0055(8)
O2 0.1014(15) 0.0441(8) 0.0458(9) -0.0219(7) -0.0031(9) -0.0111(9)
O7 0.0556(10) 0.0633(11) 0.0781(13) -0.0286(10) 0.0049(9) -0.0129(8)
O10 0.0579(10) 0.0495(9) 0.0752(13) -0.0178(9) -0.0051(9) -0.0058(8)
O9 0.0929(19) 0.0620(14) 0.149(3) -0.0023(17) -0.032(2) 0.0083(13)
O8 0.0528(12) 0.102(2) 0.144(3) -0.033(2) -0.0178(15) -0.0050(12)
O3 0.0665(11) 0.0627(11) 0.0596(11) -0.0305(9) 0.0089(8) -0.0014(9)
O6 0.0711(11) 0.0494(9) 0.0614(11) -0.0205(8) 0.0096(9) -0.0042(8)
O4 0.0930(17) 0.1014(18) 0.0602(13) -0.0352(13) 0.0028(11) 0.0010(14)
O5 0.111(2) 0.0646(13) 0.0719(15) -0.0090(12) -0.0003(14) -0.0063(13)
O12A 0.203(9) 0.104(4) 0.261(11) -0.075(6) -0.051(8) -0.009(5)
O12B 0.43(5) 0.28(3) 0.49(6) 0.19(4) 0.35(5) 0.26(4)
Cr1 0.0499(2) 0.0482(2) 0.0514(3) -0.01993(19) 0.00448(17) -0.00505(17)
Zn1 0.0721(3) 0.0416(2) 0.0508(2) -0.02063(15) -0.00001(16) -0.00569(15)
O11 0.153(4) 0.169(5) 0.166(5) -0.103(4) -0.007(4) -0.023(4)

loop_
_atom_type_symbol
_atom_type_description
_atom_type_scat_dispersion_real
_atom_type_scat_dispersion_imag
_atom_type_scat_source
C C 0.0181 0.0091 'International Tables Vol C Tables 4.2.6.8 and 6.1.1.4'
H H 0.0000 0.0000 'International Tables Vol C Tables 4.2.6.8 and 6.1.1.4'
N N 0.0311 0.0180 'International Tables Vol C Tables 4.2.6.8 and 6.1.1.4'
O O 0.0492 0.0322 'International Tables Vol C Tables 4.2.6.8 and 6.1.1.4'
Cr Cr -0.1635 2.4439 'International Tables Vol C Tables 4.2.6.8 and 6.1.1.4'
Zn Zn -1.5491 0.6778 'International Tables Vol C Tables 4.2.6.8 and 6.1.1.4'

loop_
_geom_angle_atom_site_label_1
_geom_angle_atom_site_label_2
_geom_angle_atom_site_label_3
_geom_angle
_geom_angle_site_symmetry_1
_geom_angle_site_symmetry_3
N4 C22 C21 122.2(5) . .
C20 C21 C22 119.8(5) . .
C21 C20 C19 121.6(4) . .
C18 C19 C23 120.1(5) . .
C18 C19 C20 124.9(5) . .
C23 C19 C20 115.0(5) . .
C17 C18 C19 121.2(4) . .
C18 C17 C16 120.7(5) . .
C24 C16 C15 117.0(4) . .
C24 C16 C17 118.5(5) . .
C15 C16 C17 124.5(5) . .
C14 C15 C16 120.0(4) . .
C15 C14 C13 119.5(5) . .
N3 C13 C14 122.9(4) . .
N3 C24 C16 122.6(4) . .
N3 C24 C23 117.1(3) . .
C16 C24 C23 120.3(3) . .
N4 C23 C19 123.0(4) . .
N4 C23 C24 117.8(3) . .
C19 C23 C24 119.2(4) . .
N2 C10 C9 122.3(4) . .
C8 C9 C10 118.7(4) . .
C9 C8 C7 121.0(3) . .
C8 C7 C11 116.7(4) . .
C8 C7 C6 124.7(4) . .
C11 C7 C6 118.6(5) . .
C5 C6 C7 121.8(4) . .
C6 C5 C4 120.8(5) . .
C12 C4 C3 116.9(5) . .
C12 C4 C5 119.6(6) . .
C3 C4 C5 123.3(6) . .
C2 C3 C4 119.5(5) . .
C3 C2 C1 120.4(6) . .
N1 C1 C2 121.9(5) . .
N1 C12 C4 123.3(4) . .
N1 C12 C11 116.4(3) . .
C4 C12 C11 120.2(4) . .
N2 C11 C7 122.3(4) . .
N2 C11 C12 118.6(3) . .
C7 C11 C12 119.0(4) . .
N6 C34 C33 121.6(3) . .
C32 C33 C34 120.5(4) . .
C33 C32 C31 119.7(3) . .
C35 C31 C32 116.7(3) . .
C35 C31 C30 119.2(3) . .
C32 C31 C30 124.0(3) . .
C29 C30 C31 121.0(3) . .
C30 C29 C28 121.4(3) . .
C36 C28 C27 117.5(3) . .
C36 C28 C29 117.9(3) . .
C27 C28 C29 124.6(3) . .
C26 C27 C28 119.7(3) . .
C27 C26 C25 120.0(3) . .
N5 C25 C26 121.6(3) . .
N5 C36 C28 122.2(3) . .
N5 C36 C35 117.1(2) . .
C28 C36 C35 120.6(3) . .
N6 C35 C31 122.9(3) . .
N6 C35 C36 117.1(2) . .
C31 C35 C36 119.9(3) . .
O1 C37 O2 126.3(2) . 2_676
O1 C37 C37 117.0(3) . 2_676
O2 C37 C37 116.6(3) 2_676 2_676
O8 C40 O7 125.3(3) . .
O8 C40 C41 120.9(3) . .
O7 C40 C41 113.8(3) . .
O9 C41 O10 125.9(4) . .
O9 C41 C40 120.7(3) . .
O10 C41 C40 113.3(3) . .
O4 C38 O3 124.9(3) . .
O4 C38 C39 121.7(3) . .
O3 C38 C39 113.4(3) . .
O5 C39 O6 124.9(3) . .
O5 C39 C38 121.0(3) . .
O6 C39 C38 114.1(2) . .
C22 N4 C23 118.3(3) . .
C22 N4 Zn1 128.4(3) . .
C23 N4 Zn1 113.0(2) . .
C13 N3 C24 117.8(3) . .
C13 N3 Zn1 127.8(3) . .
C24 N3 Zn1 114.3(2) . .
C10 N2 C11 118.9(3) . .
C10 N2 Zn1 127.9(3) . .
C11 N2 Zn1 113.1(2) . .
C1 N1 C12 118.0(3) . .
C1 N1 Zn1 128.4(3) . .
C12 N1 Zn1 113.6(2) . .
C34 N6 C35 118.6(3) . .
C34 N6 Cr1 128.6(2) . .
C35 N6 Cr1 112.75(18) . .
C25 N5 C36 119.1(2) . .
C25 N5 Cr1 128.09(19) . .
C36 N5 Cr1 112.85(18) . .
C37 O1 Zn1 113.86(16) . .
C37 O2 Zn1 112.72(17) 2_676 .
C40 O7 Cr1 115.0(2) . .
C41 O10 Cr1 115.0(2) . .
C38 O3 Cr1 115.16(19) . .
C39 O6 Cr1 114.62(19) . .
O7 Cr1 O10 82.75(9) . .
O7 Cr1 O3 95.80(10) . .
O10 Cr1 O3 94.94(10) . .
O7 Cr1 O6 93.93(10) . .
O10 Cr1 O6 175.75(9) . .
O3 Cr1 O6 82.72(9) . .
O7 Cr1 N5 169.54(9) . .
O10 Cr1 N5 89.80(9) . .
O3 Cr1 N5 92.13(9) . .
O6 Cr1 N5 93.83(9) . .
O7 Cr1 N6 92.91(10) . .
O10 Cr1 N6 92.64(10) . .
O3 Cr1 N6 169.11(9) . .
O6 Cr1 N6 90.18(9) . .
N5 Cr1 N6 80.07(9) . .
O1 Zn1 O2 79.38(8) . .
O1 Zn1 N3 93.27(10) . .
O2 Zn1 N3 93.39(10) . .
O1 Zn1 N1 94.71(10) . .
O2 Zn1 N1 96.38(10) . .
N3 Zn1 N1 168.37(10) . .
O1 Zn1 N2 165.63(9) . .
O2 Zn1 N2 88.96(8) . .
N3 Zn1 N2 95.79(11) . .
N1 Zn1 N2 78.14(11) . .
O1 Zn1 N4 96.66(9) . .
O2 Zn1 N4 169.81(10) . .
N3 Zn1 N4 77.39(11) . .
N1 Zn1 N4 93.28(11) . .
N2 Zn1 N4 96.19(9) . .

loop_
_geom_bond_atom_site_label_1
_geom_bond_atom_site_label_2
_geom_bond_distance
_geom_bond_site_symmetry_2
C22 N4 1.326(5) .
C22 C21 1.405(6) .
C21 C20 1.316(9) .
C20 C19 1.434(8) .
C19 C18 1.392(9) .
C19 C23 1.410(4) .
C18 C17 1.360(10) .
C17 C16 1.437(8) .
C16 C24 1.400(5) .
C16 C15 1.420(8) .
C15 C14 1.339(9) .
C14 C13 1.396(7) .
C13 N3 1.333(4) .
C24 N3 1.361(4) .
C24 C23 1.423(5) .
C23 N4 1.368(5) .
C10 N2 1.328(5) .
C10 C9 1.397(6) .
C9 C8 1.357(8) .
C8 C7 1.390(8) .
C7 C11 1.411(4) .
C7 C6 1.431(9) .
C6 C5 1.338(10) .
C5 C4 1.425(8) .
C4 C12 1.384(6) .
C4 C3 1.417(9) .
C3 C2 1.341(10) .
C2 C1 1.400(7) .
C1 N1 1.325(5) .
C12 N1 1.365(4) .
C12 C11 1.442(5) .
C11 N2 1.348(5) .
C34 N6 1.325(4) .
C34 C33 1.403(5) .
C33 C32 1.344(6) .
C32 C31 1.417(5) .
C31 C35 1.398(4) .
C31 C30 1.431(5) .
C30 C29 1.348(5) .
C29 C28 1.455(4) .
C28 C36 1.399(4) .
C28 C27 1.402(5) .
C27 C26 1.364(5) .
C26 C25 1.398(4) .
C25 N5 1.327(4) .
C36 N5 1.366(3) .
C36 C35 1.433(4) .
C35 N6 1.363(4) .
C37 O1 1.245(3) .
C37 O2 1.246(3) 2_676
C37 C37 1.563(5) 2_676
C40 O8 1.199(4) .
C40 O7 1.286(4) .
C40 C41 1.550(5) .
C41 O9 1.188(4) .
C41 O10 1.292(4) .
C38 O4 1.209(4) .
C38 O3 1.293(4) .
C38 C39 1.547(5) .
C39 O5 1.213(4) .
C39 O6 1.290(4) .
N4 Zn1 2.153(2) .
N3 Zn1 2.135(3) .
N2 Zn1 2.139(2) .
N1 Zn1 2.137(3) .
N6 Cr1 2.085(2) .
N5 Cr1 2.077(2) .
O1 Zn1 2.0839(19) .
O2 Zn1 2.123(2) .
O7 Cr1 1.952(2) .
O10 Cr1 1.954(2) .
O3 Cr1 1.954(2) .
O6 Cr1 1.961(2) .
